data_7130401
loop_
_publ_author_name
'Murillo, Jesse'
'Bhowmick, Rina'
'Harriman, Katie L. M.'
'Gomez-Torres, Alejandra'
'Wright, Joshua'
'Mir\'o, Pere'
'Metta-Maga\~na, Alejandro'
'Murugesu, Muralee'
'Vlaisavljevich, Bess'
'Fortier, Skye'

_publ_section_title
;
 Actinide arene-metalates: 2. A neutral uranium bis(anthracenide) sandwich
 complex and elucidation of its electronic structure
;
_journal_name_full 'Chemical Communications'
_journal_paper_doi 10.1039/D2CC03238D
_journal_year 2022
_chemical_formula_moiety '2(C38 H45.5 N3 O2 P U), 2(C4 H8 O), C6 H14'
_chemical_formula_sum 'C90 H121 N6 O6 P2 U2'
_chemical_formula_weight 1920.92
_chemical_properties_physical Air-sensitive,Moisture-sensitive
_space_group_crystal_system monoclinic
_space_group_IT_number 14
_space_group_name_Hall '-P 2ybc'
_space_group_name_H-M_alt 'P 1 21/c 1'
_atom_sites_solution_hydrogens mixed
_atom_sites_solution_primary dual
_audit_creation_date 2022-05-09
_audit_creation_method
;
Olex2 1.2
(compiled 2018.05.29 svn.r3508 for OlexSys, GUI svn.r5506)
;
_audit_update_record
;
2022-05-11 deposited with the CCDC.	2022-07-25 downloaded from the CCDC.
;
_cell_angle_alpha 90
_cell_angle_beta 91.291(2)
_cell_angle_gamma 90
_cell_formula_units_Z 2
_cell_length_a 10.3829(7)
_cell_length_b 20.2202(16)
_cell_length_c 19.4228(13)
_cell_measurement_reflns_used 9882
_cell_measurement_temperature 100(2)
_cell_measurement_theta_max 26.97
_cell_measurement_theta_min 2.90
_cell_volume 4076.7(5)
_computing_cell_refinement 'SAINT v8.37A (Bruker, 2015)'
_computing_data_reduction 'SAINT v8.37A (Bruker, 2015)'
_computing_molecular_graphics 'Olex2 (Dolomanov et al., 2009)'
_computing_publication_material 'Olex2 (Dolomanov et al., 2009)'
_computing_structure_refinement 'XL (Sheldrick, 2008)'
_computing_structure_solution 'ShelXT (Sheldrick, 2015)'
_diffrn_ambient_temperature 100.0
_diffrn_detector 'CCD area detector'
_diffrn_detector_area_resol_mean 7.9
_diffrn_detector_type 'Bruker SMART CCD 1K area detector'
_diffrn_measured_fraction_theta_full 0.999
_diffrn_measured_fraction_theta_max 0.994
_diffrn_measurement_device 'three-circle diffractometer'
_diffrn_measurement_device_type 'Bruker APEX-II CCD'
_diffrn_measurement_method '\f and \w scans'
_diffrn_radiation_monochromator graphite
_diffrn_radiation_probe x-ray
_diffrn_radiation_type MoK\a
_diffrn_radiation_wavelength 0.71073
_diffrn_reflns_av_R_equivalents 0.1605
_diffrn_reflns_av_unetI/netI 0.0783
_diffrn_reflns_Laue_measured_fraction_full 0.999
_diffrn_reflns_Laue_measured_fraction_max 0.994
_diffrn_reflns_limit_h_max 13
_diffrn_reflns_limit_h_min -13
_diffrn_reflns_limit_k_max 26
_diffrn_reflns_limit_k_min -26
_diffrn_reflns_limit_l_max 25
_diffrn_reflns_limit_l_min -24
_diffrn_reflns_number 88042
_diffrn_reflns_point_group_measured_fraction_full 0.999
_diffrn_reflns_point_group_measured_fraction_max 0.994
_diffrn_reflns_theta_full 25.242
_diffrn_reflns_theta_max 27.614
_diffrn_reflns_theta_min 2.812
_diffrn_source 'sealed X-ray tube'
_diffrn_source_target Mo
_diffrn_standards_number 0
_exptl_absorpt_coefficient_mu 4.064
_exptl_absorpt_correction_T_max 0.7456
_exptl_absorpt_correction_T_min 0.5435
_exptl_absorpt_correction_type multi-scan
_exptl_absorpt_process_details
'SADABS-2014/5 (Bruker,2014/5) was used for absorption correction. wR2(int) was 0.1008 before and 0.0713 after correction. The Ratio of minimum to maximum transmission is 0.7289. The \l/2 correction factor is 0.00150.'
_exptl_crystal_colour 'clear reddish red'
_exptl_crystal_colour_lustre clear
_exptl_crystal_colour_modifier reddish
_exptl_crystal_colour_primary red
_exptl_crystal_density_diffrn 1.565
_exptl_crystal_description block
_exptl_crystal_F_000 1930
_exptl_crystal_recrystallization_method 'Re-crystallisation from solvent'
_exptl_crystal_size_max 0.3
_exptl_crystal_size_mid 0.2
_exptl_crystal_size_min 0.2
_refine_diff_density_max 2.461
_refine_diff_density_min -3.278
_refine_diff_density_rms 0.194
_refine_ls_extinction_method none
_refine_ls_goodness_of_fit_ref 1.150
_refine_ls_hydrogen_treatment mixed
_refine_ls_matrix_type full
_refine_ls_number_parameters 469
_refine_ls_number_reflns 9433
_refine_ls_number_restraints 47
_refine_ls_restrained_S_all 1.157
_refine_ls_R_factor_all 0.1196
_refine_ls_R_factor_gt 0.0742
_refine_ls_shift/su_max 0.001
_refine_ls_shift/su_mean 0.000
_refine_ls_structure_factor_coef Fsqd
_refine_ls_weighting_details 'w=1/[\s^2^(Fo^2^)+(0.0001P)^2^+73.8156P] where P=(Fo^2^+2Fc^2^)/3'
_refine_ls_weighting_scheme calc
_refine_ls_wR_factor_gt 0.1333
_refine_ls_wR_factor_ref 0.1488
_reflns_Friedel_coverage 0.000
_reflns_number_gt 6565
_reflns_number_total 9433
_reflns_threshold_expression 'I > 2\s(I)'
_cod_data_source_file d2cc03238d2.cif
_cod_data_source_block 3_THF_Hexane
_cod_database_code 7130401
_shelx_shelxl_version_number 2017/1
_shelx_space_group_comment
;
The symmetry employed for this shelxl refinement is uniquely defined
by the following loop, which should always be used as a source of
symmetry information in preference to the above space-group names.
They are only intended as comments.
;
_shelx_estimated_absorpt_t_max 0.497
_shelx_estimated_absorpt_t_min 0.375
_olex2_refinement_description
;
1. Fixed Uiso
 At 1.2 times of:
  All C(H) groups, All C(H,H) groups
 At 1.5 times of:
  All C(H,H,H) groups
2. Restrained distances
 O2-C6AA \\sim O2-C4AA
 with sigma of 0.02
 C4AA-C3AA \\sim C6AA-C3BA
 with sigma of 0.02
 C3AA-C2BA \\sim C8AA-C3BA
 with sigma of 0.02
 C8AA-C5AA \\sim C1AA-C2BA
 with sigma of 0.02
 O2-C5AA \\sim O2-C1AA
 with sigma of 0.02
3. Uiso/Uaniso restraints and constraints
Uanis(C16) \\sim Ueq: with sigma of 0.1 and sigma for terminal atoms of 0.2
Uanis(C17) \\sim Ueq, Uanis(C15) \\sim Ueq, Uanis(C28) \\sim Ueq, Uanis(C27)
\\sim Ueq, Uanis(C26) \\sim Ueq, Uanis(C25) \\sim Ueq: with sigma of 0.01 and
sigma for terminal atoms of 0.02
Uanis(C15) \\sim Ueq, Uanis(C16) \\sim Ueq: with sigma of 0.001 and sigma for
terminal atoms of 0.2
4. Others
 Fixed Sof: C4AA(0.5) H4AA(0.5) H4AB(0.5) C8AA(0.5) H8AA(0.5) H8AB(0.5)
 C2BA(0.5) H2BA(0.5) C5AA(0.5) H5AA(0.5) H5AB(0.5) C1AA(0.5) H1AA(0.5)
 H1AB(0.5) C6AA(0.5) H6AA(0.5) H6AB(0.5) C3AA(0.5) H3AA(0.5) H3AB(0.5)
 C3BA(0.5) H3BA(0.5) H3BB(0.5)
5.a Ternary CH refined with riding coordinates:
 C1(H1), C4(H4), C20(H20), C17(H17)
5.b Secondary CH2 refined with riding coordinates:
 C0AA(H0AA,H0AB), C(HA,HB), C2AA(H2AA,H2AB), C1BA(H1BA,H1BB), C4AA(H4AA,H4AB),
 C8AA(H8AA,H8AB), C5AA(H5AA,H5AB), C1AA(H1AA,H1AB), C6AA(H6AA,H6AB), C3AA(H3AA,
 H3AB), C3BA(H3BA,H3BB), C0BA(H0BA,H0BB), C9AA(H9AA,H9AB)
5.c Aromatic/amide H refined with riding coordinates:
 C9(H9), C14(H14), C12(H12), C11(H11), C21(H21), C13(H13), C10(H10), C7(H7),
 C22(H22), C8(H8), C23(H23), C24(H24), C28(H28), C27(H27), C26(H26), C25(H25)
5.d Idealised Me refined as rotating group:
 C4BA(H4BA,H4BB,H4BC), C31(H31A,H31B,H31C), C35(H35A,H35B,H35C), C42(H42A,H42B,
 H42C), C43(H43A,H43B,H43C), C49(H49A,H49B,H49C), C7AA(H7AA,H7AB,H7AC)
;
_olex2_submission_special_instructions 'No special instructions were received'

loop_
_space_group_symop_operation_xyz
'x, y, z'
'-x, y+1/2, -z+1/2'
'-x, -y, -z'
'x, -y-1/2, z-1/2'

loop_
_atom_site_label
_atom_site_type_symbol
_atom_site_fract_x
_atom_site_fract_y
_atom_site_fract_z
_atom_site_U_iso_or_equiv
_atom_site_adp_type
_atom_site_occupancy
_atom_site_site_symmetry_order
_atom_site_calc_flag
_atom_site_refinement_flags_posn
_atom_site_refinement_flags_adp
_atom_site_refinement_flags_occupancy
_atom_site_disorder_assembly
_atom_site_disorder_group
U1 U 0.63837(3) 0.17312(2) 0.38715(2) 0.02709(11) Uani 1 1 d . . . . .
P1 P 0.8898(2) 0.27308(14) 0.29246(13) 0.0264(6) Uani 1 1 d . . . . .
O2 O 0.7538(7) 0.0748(4) 0.3374(4) 0.0381(18) Uani 1 1 d D . . . .
O1 O 0.8040(6) 0.2243(4) 0.3277(3) 0.0304(16) Uani 1 1 d . . . . .
C3 C 0.8110(9) 0.1295(5) 0.4988(4) 0.026(2) Uani 1 1 d . . . . .
N3 N 0.8306(7) 0.2895(5) 0.2157(4) 0.033(2) Uani 1 1 d . . . . .
C2 C 0.8287(8) 0.1997(5) 0.4976(4) 0.023(2) Uani 1 1 d . . . . .
C6 C 0.5989(9) 0.2142(5) 0.5237(5) 0.028(2) Uani 1 1 d . . . . .
C1 C 0.7136(9) 0.2403(5) 0.4909(5) 0.028(2) Uani 1 1 d . . . . .
H1 H 0.723323 0.289315 0.486016 0.034 Uiso 1 1 calc R . . . .
C5 C 0.5830(8) 0.1451(5) 0.5261(5) 0.027(2) Uani 1 1 d . . . . .
C4 C 0.6808(8) 0.1038(5) 0.4942(5) 0.026(2) Uani 1 1 d . . . . .
H4 H 0.667299 0.054909 0.491827 0.031 Uiso 1 1 calc R . . . .
N2 N 1.0304(7) 0.2388(5) 0.2833(4) 0.034(2) Uani 1 1 d . . . . .
C9 C 0.3797(9) 0.1570(6) 0.5827(5) 0.036(3) Uani 1 1 d . . . . .
H9 H 0.306076 0.137928 0.603066 0.043 Uiso 1 1 calc R . . . .
C19 C 0.3912(9) 0.1242(5) 0.3610(5) 0.031(2) Uani 1 1 d . . . . .
C14 C 0.9215(9) 0.0890(6) 0.5048(5) 0.033(2) Uani 1 1 d . . . . .
H14 H 0.911921 0.042292 0.505447 0.039 Uiso 1 1 calc R . . . .
C20 C 0.3984(8) 0.1862(5) 0.3969(5) 0.028(2) Uani 1 1 d . . . . .
H20 H 0.360610 0.189595 0.443726 0.033 Uiso 1 1 calc R . . . .
N1 N 0.9010(9) 0.3423(5) 0.3326(5) 0.042(2) Uani 1 1 d . . . . .
C12 C 1.0599(9) 0.1841(7) 0.5097(5) 0.040(3) Uani 1 1 d . . . . .
H12 H 1.143685 0.202645 0.514413 0.048 Uiso 1 1 calc R . . . .
C18 C 0.4486(9) 0.1198(7) 0.2943(5) 0.043(3) Uani 1 1 d . . . . .
C11 C 0.9541(9) 0.2246(6) 0.5026(5) 0.033(2) Uani 1 1 d . . . . .
H11 H 0.966754 0.271108 0.501077 0.040 Uiso 1 1 calc R . . . .
C21 C 0.3346(9) 0.0679(5) 0.3890(6) 0.034(2) Uani 1 1 d . . . . .
H21 H 0.299045 0.070807 0.433508 0.041 Uiso 1 1 calc R . . . .
C13 C 1.0439(10) 0.1164(7) 0.5098(5) 0.041(3) Uani 1 1 d . . . . .
H13 H 1.117153 0.088390 0.513366 0.049 Uiso 1 1 calc R . . . .
C10 C 0.4718(9) 0.1182(6) 0.5559(5) 0.038(3) Uani 1 1 d . . . . .
H10 H 0.461446 0.071574 0.557146 0.046 Uiso 1 1 calc R . . . .
C4BA C 1.1223(10) 0.2646(7) 0.2334(6) 0.045(3) Uani 1 1 d . . . . .
H4BA H 1.075135 0.287141 0.195942 0.068 Uiso 1 1 calc GR . . . .
H4BB H 1.172000 0.227878 0.214502 0.068 Uiso 1 1 calc GR . . . .
H4BC H 1.180972 0.295917 0.256428 0.068 Uiso 1 1 calc GR . . . .
C15 C 0.4189(10) 0.2458(6) 0.3580(5) 0.035(2) Uani 1 1 d . U . . .
C7 C 0.5008(9) 0.2545(6) 0.5511(5) 0.038(3) Uani 1 1 d . . . . .
H7 H 0.508612 0.301324 0.549499 0.045 Uiso 1 1 calc R . . . .
C31 C 0.8018(11) 0.2333(6) 0.1694(5) 0.042(3) Uani 1 1 d . . . . .
H31A H 0.872339 0.227735 0.137254 0.063 Uiso 1 1 calc GR . . . .
H31B H 0.721449 0.241988 0.143540 0.063 Uiso 1 1 calc GR . . . .
H31C H 0.792465 0.192926 0.196736 0.063 Uiso 1 1 calc GR . . . .
C22 C 0.3286(12) 0.0097(7) 0.3552(8) 0.057(4) Uani 1 1 d . . . . .
H22 H 0.287769 -0.027100 0.375875 0.068 Uiso 1 1 calc R . . . .
C8 C 0.3944(10) 0.2264(7) 0.5800(6) 0.046(3) Uani 1 1 d . . . . .
H8 H 0.329768 0.254010 0.598526 0.056 Uiso 1 1 calc R . . . .
C16 C 0.4744(12) 0.2410(7) 0.2929(6) 0.048(3) Uani 1 1 d . U . A 1
C35 C 0.8353(13) 0.3516(6) 0.1806(6) 0.053(3) Uani 1 1 d . . . . .
H35A H 0.867135 0.385802 0.212416 0.080 Uiso 1 1 calc GR . . . .
H35B H 0.748769 0.363414 0.163620 0.080 Uiso 1 1 calc GR . . . .
H35C H 0.893377 0.348092 0.141662 0.080 Uiso 1 1 calc GR . . . .
C17 C 0.5102(10) 0.1795(7) 0.2694(5) 0.050(3) Uani 1 1 d . U . . .
H17 H 0.559608 0.176895 0.225898 0.060 Uiso 1 1 calc R . . A .
C0AA C 1.0372(16) 0.0508(8) 0.1327(10) 0.075(5) Uani 1 1 d . . . . .
H0AA H 0.949823 0.058223 0.150627 0.090 Uiso 1 1 calc R . . . .
H0AB H 1.054438 0.002645 0.133262 0.090 Uiso 1 1 calc R . . . .
C23 C 0.3798(12) 0.0032(8) 0.2927(9) 0.073(5) Uani 1 1 d . . . . .
H23 H 0.373860 -0.038057 0.269468 0.087 Uiso 1 1 calc R . . . .
C24 C 0.4410(12) 0.0557(9) 0.2616(7) 0.076(5) Uani 1 1 d . . . . .
H24 H 0.478755 0.049525 0.217960 0.091 Uiso 1 1 calc R . . . .
C42 C 1.0886(12) 0.1982(9) 0.3372(7) 0.081(6) Uani 1 1 d . . . . .
H42A H 1.146425 0.225406 0.366006 0.121 Uiso 1 1 calc GR . . . .
H42B H 1.137663 0.162287 0.316413 0.121 Uiso 1 1 calc GR . . . .
H42C H 1.020841 0.179513 0.365694 0.121 Uiso 1 1 calc GR . . . .
C43 C 0.7845(12) 0.3760(6) 0.3545(7) 0.054(3) Uani 1 1 d . . . . .
H43A H 0.708616 0.351325 0.337988 0.081 Uiso 1 1 calc GR . . . .
H43B H 0.782298 0.420758 0.335217 0.081 Uiso 1 1 calc GR . . . .
H43C H 0.784481 0.378423 0.404850 0.081 Uiso 1 1 calc GR . . . .
C28 C 0.3853(13) 0.3079(7) 0.3846(9) 0.068(4) Uani 1 1 d . U . . .
H28 H 0.347335 0.312735 0.428312 0.081 Uiso 1 1 calc R . . . .
C27 C 0.4139(15) 0.3668(9) 0.3386(10) 0.084(5) Uani 1 1 d . U . . .
H27 H 0.398867 0.411009 0.353022 0.101 Uiso 1 1 calc R . . . .
C26 C 0.4607(17) 0.3530(11) 0.2777(11) 0.092(6) Uani 1 1 d . U . . .
H26 H 0.471560 0.390261 0.248621 0.111 Uiso 1 1 calc R . . . .
C49 C 1.0205(12) 0.3679(8) 0.3635(8) 0.074(5) Uani 1 1 d . . . . .
H49A H 1.085432 0.332691 0.365165 0.111 Uiso 1 1 calc GR . . . .
H49B H 1.004461 0.383430 0.410299 0.111 Uiso 1 1 calc GR . . . .
H49C H 1.051940 0.404718 0.335679 0.111 Uiso 1 1 calc GR . . . .
C25 C 0.4944(14) 0.2972(9) 0.2509(9) 0.076(4) Uani 1 1 d . U . . .
H25 H 0.529917 0.294101 0.206360 0.091 Uiso 1 1 calc R . . A .
C C 1.2358(18) 0.1019(10) 0.1301(11) 0.103(7) Uani 1 1 d . . . . .
HA H 1.292963 0.064195 0.119640 0.124 Uiso 1 1 calc R . . . .
HB H 1.286513 0.138112 0.151761 0.124 Uiso 1 1 calc R . . . .
O5BA O 1.1576(19) 0.1251(12) 0.0670(12) 0.203(9) Uani 1 1 d . . . . .
C2AA C 1.124(2) 0.0818(12) 0.1724(14) 0.138(10) Uani 1 1 d . . . . .
H2AA H 1.153313 0.052127 0.210085 0.166 Uiso 1 1 calc R . . . .
H2AB H 1.084284 0.121407 0.193188 0.166 Uiso 1 1 calc R . . . .
C1BA C 1.043(3) 0.0747(15) 0.0653(15) 0.170(12) Uani 1 1 d . . . . .
H1BA H 0.961765 0.096869 0.051426 0.204 Uiso 1 1 calc R . . . .
H1BB H 1.059992 0.038272 0.032658 0.204 Uiso 1 1 calc R . . . .
C4AA C 0.881(2) 0.0767(13) 0.3039(15) 0.059(7) Uiso 0.5 1 d D . P B -1
H4AA H 0.942457 0.103523 0.331876 0.071 Uiso 0.5 1 calc R . P B -1
H4AB H 0.872193 0.096976 0.257690 0.071 Uiso 0.5 1 calc R . P B -1
C8AA C 0.782(3) -0.0279(15) 0.2966(14) 0.059(8) Uiso 0.5 1 d D . P B 2
H8AA H 0.804039 -0.073002 0.312609 0.070 Uiso 0.5 1 calc R . P B 2
H8AB H 0.722883 -0.031831 0.256016 0.070 Uiso 0.5 1 calc R . P B 2
C2BA C 0.832(2) -0.0380(12) 0.3151(12) 0.039(6) Uiso 0.5 1 d D . P B -1
H2BA H 0.85(2) -0.075(12) 0.334(11) 0.046 Uiso 0.5 1 d R . P C -1
C5AA C 0.715(3) 0.0091(9) 0.3533(15) 0.044(10) Uiso 0.5 1 d D . P B 2
H5AA H 0.620200 0.003857 0.350097 0.053 Uiso 0.5 1 calc R . P B 2
H5AB H 0.746508 -0.004799 0.399563 0.053 Uiso 0.5 1 calc R . P B 2
C1AA C 0.745(3) 0.0060(8) 0.3565(13) 0.032(8) Uiso 0.5 1 d D . P B -1
H1AA H 0.654431 -0.008940 0.349483 0.038 Uiso 0.5 1 calc R . P B -1
H1AB H 0.767169 0.001253 0.406003 0.038 Uiso 0.5 1 calc R . P B -1
C6AA C 0.827(2) 0.0713(11) 0.2724(10) 0.038(5) Uiso 0.5 1 d D . P B 2
H6AA H 0.890196 0.107933 0.269638 0.045 Uiso 0.5 1 calc R . P B 2
H6AB H 0.768679 0.072865 0.231508 0.045 Uiso 0.5 1 calc R . P B 2
C3AA C 0.930(2) 0.0072(10) 0.2980(14) 0.040(6) Uiso 0.5 1 d D . P B -1
H3AA H 0.957076 -0.001099 0.250251 0.047 Uiso 0.5 1 calc R . P B -1
H3AB H 1.005232 0.000935 0.329232 0.047 Uiso 0.5 1 calc R . P B -1
C3BA C 0.894(4) 0.0056(16) 0.278(3) 0.13(2) Uiso 0.5 1 d D . P B 2
H3BA H 0.928606 -0.009839 0.233495 0.159 Uiso 0.5 1 calc R . P B 2
H3BB H 0.962617 0.004565 0.314254 0.159 Uiso 0.5 1 calc R . P B 2
C0BA C 0.505(4) 0.0249(18) 0.0280(17) 0.213(16) Uiso 1 1 d . . . . .
H0BA H 0.465873 0.067712 0.014314 0.255 Uiso 1 1 calc R . . . .
H0BB H 0.466197 0.009068 0.071030 0.255 Uiso 1 1 calc R . . . .
C7AA C 0.685(4) 0.063(2) 0.093(2) 0.27(2) Uiso 1 1 d . . . . .
H7AA H 0.653966 0.039994 0.133995 0.406 Uiso 1 1 calc GR . . . .
H7AB H 0.651822 0.108072 0.091963 0.406 Uiso 1 1 calc GR . . . .
H7AC H 0.779338 0.063596 0.094327 0.406 Uiso 1 1 calc GR . . . .
C9AA C 0.642(4) 0.029(2) 0.034(2) 0.242(18) Uiso 1 1 d . . . . .
H9AA H 0.678017 -0.016189 0.034851 0.290 Uiso 1 1 calc R . . . .
H9AB H 0.674898 0.051912 -0.007001 0.290 Uiso 1 1 calc R . . . .

loop_
_atom_site_aniso_label
_atom_site_aniso_U_11
_atom_site_aniso_U_22
_atom_site_aniso_U_33
_atom_site_aniso_U_23
_atom_site_aniso_U_13
_atom_site_aniso_U_12
U1 0.01543(15) 0.0466(2) 0.01911(16) 0.00975(19) -0.00335(10) -0.00568(19)
P1 0.0129(11) 0.0390(16) 0.0272(13) 0.0138(11) -0.0010(9) -0.0019(10)
O2 0.032(4) 0.046(5) 0.036(4) 0.008(4) 0.006(3) -0.009(3)
O1 0.016(3) 0.043(4) 0.032(4) 0.013(3) -0.006(3) -0.004(3)
C3 0.026(5) 0.039(6) 0.013(4) 0.002(4) -0.003(4) 0.000(4)
N3 0.019(4) 0.045(6) 0.034(5) 0.018(4) -0.001(3) 0.001(4)
C2 0.009(4) 0.047(6) 0.014(4) 0.002(4) -0.005(3) -0.004(4)
C6 0.021(5) 0.044(7) 0.017(5) 0.005(4) -0.004(4) 0.002(4)
C1 0.022(5) 0.036(6) 0.027(5) 0.003(4) -0.001(4) -0.003(4)
C5 0.016(4) 0.044(6) 0.022(5) 0.010(4) -0.006(4) -0.001(4)
C4 0.020(5) 0.028(6) 0.028(5) 0.002(4) -0.005(4) 0.000(4)
N2 0.014(4) 0.064(7) 0.025(4) 0.013(4) 0.000(3) 0.005(4)
C9 0.014(4) 0.050(8) 0.043(6) 0.005(5) 0.007(4) 0.001(4)
C19 0.016(4) 0.043(7) 0.033(5) 0.009(5) -0.011(4) -0.008(4)
C14 0.032(5) 0.046(7) 0.020(5) -0.006(5) -0.008(4) 0.014(5)
C20 0.012(4) 0.039(7) 0.032(5) 0.010(4) -0.005(4) 0.002(4)
N1 0.035(5) 0.037(6) 0.054(6) -0.003(4) 0.006(4) -0.011(4)
C12 0.016(4) 0.085(11) 0.020(5) 0.000(6) 0.001(4) -0.006(5)
C18 0.014(5) 0.085(10) 0.029(6) -0.014(6) -0.006(4) -0.014(5)
C11 0.024(5) 0.051(7) 0.024(5) 0.000(5) -0.004(4) -0.006(5)
C21 0.016(5) 0.038(7) 0.047(6) 0.006(5) -0.011(4) -0.002(4)
C13 0.031(6) 0.072(9) 0.020(5) -0.002(5) -0.006(4) 0.019(6)
C10 0.025(5) 0.062(8) 0.028(5) 0.019(5) -0.008(4) -0.007(5)
C4BA 0.025(5) 0.075(9) 0.036(6) 0.006(6) 0.008(5) -0.003(6)
C15 0.034(3) 0.035(3) 0.035(3) 0.0008(10) -0.0012(10) -0.0002(10)
C7 0.019(5) 0.055(8) 0.039(6) 0.003(5) -0.005(4) 0.006(5)
C31 0.038(6) 0.054(8) 0.032(6) 0.006(5) -0.008(5) -0.005(5)
C22 0.034(7) 0.049(9) 0.086(11) -0.003(8) -0.014(7) -0.002(6)
C8 0.017(5) 0.081(10) 0.041(6) 0.000(6) 0.002(4) 0.011(6)
C16 0.048(3) 0.048(3) 0.048(3) 0.0016(10) 0.0002(10) -0.0004(10)
C35 0.062(8) 0.055(8) 0.042(7) 0.015(6) -0.002(6) 0.008(7)
C17 0.033(5) 0.096(8) 0.019(4) 0.014(5) -0.011(4) -0.020(6)
C0AA 0.061(10) 0.051(10) 0.114(15) 0.019(10) 0.019(10) -0.023(8)
C23 0.032(7) 0.081(11) 0.104(13) -0.049(10) -0.014(8) -0.022(7)
C24 0.028(7) 0.144(16) 0.055(8) -0.050(10) -0.002(6) -0.007(8)
C42 0.041(7) 0.150(16) 0.052(8) 0.050(9) 0.012(6) 0.049(9)
C43 0.055(8) 0.037(7) 0.071(9) -0.007(7) 0.002(7) 0.009(6)
C28 0.045(6) 0.067(8) 0.091(8) 0.010(6) -0.033(6) 0.006(6)
C27 0.064(7) 0.067(8) 0.118(9) 0.005(7) -0.048(7) 0.014(6)
C26 0.074(8) 0.094(9) 0.108(9) 0.017(8) -0.025(7) -0.022(7)
C49 0.044(8) 0.099(13) 0.080(10) -0.018(9) 0.027(7) -0.032(8)
C25 0.051(7) 0.088(8) 0.089(8) 0.040(7) -0.022(6) -0.011(6)
C 0.083(13) 0.092(14) 0.136(18) 0.047(13) 0.021(12) 0.033(11)
O5BA 0.142(16) 0.22(2) 0.24(2) 0.058(19) -0.054(16) -0.030(16)
C2AA 0.125(19) 0.106(18) 0.19(3) 0.024(18) 0.093(19) -0.025(15)
C1BA 0.17(3) 0.18(3) 0.16(3) -0.03(2) 0.00(2) -0.09(2)

loop_
_atom_type_symbol
_atom_type_description
_atom_type_scat_dispersion_real
_atom_type_scat_dispersion_imag
_atom_type_scat_source
C C 0.0033 0.0016 'International Tables Vol C Tables 4.2.6.8 and 6.1.1.4'
H H 0.0000 0.0000 'International Tables Vol C Tables 4.2.6.8 and 6.1.1.4'
N N 0.0061 0.0033 'International Tables Vol C Tables 4.2.6.8 and 6.1.1.4'
O O 0.0106 0.0060 'International Tables Vol C Tables 4.2.6.8 and 6.1.1.4'
P P 0.1023 0.0942 'International Tables Vol C Tables 4.2.6.8 and 6.1.1.4'
U U -9.6767 9.6646 'International Tables Vol C Tables 4.2.6.8 and 6.1.1.4'

loop_
_geom_angle_atom_site_label_1
_geom_angle_atom_site_label_2
_geom_angle_atom_site_label_3
_geom_angle
_geom_angle_site_symmetry_1
_geom_angle_site_symmetry_3
_geom_angle_publ_flag
O2 U1 C6 132.3(3) . . ?
O2 U1 C1 125.8(3) . . ?
O2 U1 C5 108.4(3) . . ?
O2 U1 C4 78.7(3) . . ?
O2 U1 C19 95.4(3) . . ?
O2 U1 C18 77.7(3) . . ?
O2 U1 C15 137.6(3) . . ?
O2 U1 C16 114.8(3) . . ?
O2 U1 C17 86.6(4) . . ?
O1 U1 O2 78.4(2) . . ?
O1 U1 C6 117.3(3) . . ?
O1 U1 C1 86.5(3) . . ?
O1 U1 C5 136.7(2) . . ?
O1 U1 C4 122.3(3) . . ?
O1 U1 C19 138.8(3) . . ?
O1 U1 C20 137.1(3) . . ?
O1 U1 C18 111.1(3) . . ?
O1 U1 C15 106.1(3) . . ?
O1 U1 C16 84.5(3) . . ?
O1 U1 C17 84.9(3) . . ?
C6 U1 C5 28.9(3) . . ?
C6 U1 C18 126.4(3) . . ?
C6 U1 C16 111.6(3) . . ?
C1 U1 C6 31.1(3) . . ?
C1 U1 C5 54.3(3) . . ?
C1 U1 C19 126.9(3) . . ?
C1 U1 C18 154.1(3) . . ?
C1 U1 C15 96.6(3) . . ?
C1 U1 C16 115.1(4) . . ?
C1 U1 C17 143.8(4) . . ?
C5 U1 C18 112.0(3) . . ?
C4 U1 C6 54.4(3) . . ?
C4 U1 C1 66.5(3) . . ?
C4 U1 C5 31.0(3) . . ?
C4 U1 C19 95.5(3) . . ?
C4 U1 C18 114.5(3) . . ?
C4 U1 C15 126.1(3) . . ?
C4 U1 C16 152.8(3) . . ?
C4 U1 C17 144.8(4) . . ?
C19 U1 C6 97.1(3) . . ?
C19 U1 C5 84.1(3) . . ?
C19 U1 C18 29.6(3) . . ?
C19 U1 C16 61.0(3) . . ?
C20 U1 O2 126.2(3) . . ?
C20 U1 C6 74.5(3) . . ?
C20 U1 C1 99.9(3) . . ?
C20 U1 C5 74.1(3) . . ?
C20 U1 C4 98.6(3) . . ?
C20 U1 C19 30.9(3) . . ?
C20 U1 C18 54.3(3) . . ?
C20 U1 C15 31.3(3) . . ?
C20 U1 C16 54.2(3) . . ?
C20 U1 C17 65.0(3) . . ?
C15 U1 C6 84.2(3) . . ?
C15 U1 C5 96.8(3) . . ?
C15 U1 C19 53.1(3) . . ?
C15 U1 C18 61.1(3) . . ?
C15 U1 C16 29.1(3) . . ?
C16 U1 C5 125.6(3) . . ?
C16 U1 C18 51.5(4) . . ?
C17 U1 C6 136.4(3) . . ?
C17 U1 C5 137.0(3) . . ?
C17 U1 C19 53.9(3) . . ?
C17 U1 C18 30.4(4) . . ?
C17 U1 C15 52.8(4) . . ?
C17 U1 C16 29.0(4) . . ?
O1 P1 N3 109.5(4) . . ?
O1 P1 N2 108.2(4) . . ?
O1 P1 N1 112.8(5) . . ?
N2 P1 N3 107.9(4) . . ?
N1 P1 N3 106.7(5) . . ?
N1 P1 N2 111.6(5) . . ?
C4AA O2 U1 125.6(11) . . ?
C5AA O2 U1 120.8(12) . . ?
C5AA O2 C6AA 107.0(15) . . ?
C1AA O2 U1 128.8(10) . . ?
C1AA O2 C4AA 101.6(15) . . ?
C6AA O2 U1 128.2(10) . . ?
P1 O1 U1 165.0(5) . . ?
C2 C3 U1 76.4(5) . . ?
C2 C3 C4 118.3(9) . . ?
C4 C3 U1 60.4(5) . . ?
C14 C3 U1 136.2(6) . . ?
C14 C3 C2 118.2(9) . . ?
C14 C3 C4 123.5(10) . . ?
C31 N3 P1 117.8(7) . . ?
C35 N3 P1 126.7(8) . . ?
C35 N3 C31 113.2(9) . . ?
C3 C2 U1 75.3(5) . . ?
C3 C2 C1 117.2(8) . . ?
C1 C2 U1 60.0(5) . . ?
C11 C2 U1 136.8(6) . . ?
C11 C2 C3 118.4(9) . . ?
C11 C2 C1 124.5(10) . . ?
C1 C6 U1 63.9(5) . . ?
C5 C6 U1 76.0(6) . . ?
C5 C6 C1 118.0(9) . . ?
C5 C6 C7 118.2(9) . . ?
C7 C6 U1 130.1(6) . . ?
C7 C6 C1 123.7(10) . . ?
C2 C1 U1 90.3(6) . . ?
C2 C1 C6 115.7(9) . . ?
C6 C1 U1 85.0(6) . . ?
C6 C5 U1 75.1(6) . . ?
C6 C5 C4 118.0(9) . . ?
C6 C5 C10 119.5(10) . . ?
C4 C5 U1 63.4(5) . . ?
C10 C5 U1 130.8(6) . . ?
C10 C5 C4 122.4(10) . . ?
C3 C4 U1 89.8(6) . . ?
C3 C4 C5 115.2(9) . . ?
C5 C4 U1 85.6(5) . . ?
C4BA N2 P1 121.2(7) . . ?
C42 N2 P1 121.4(7) . . ?
C42 N2 C4BA 114.3(8) . . ?
C10 C9 C8 119.0(10) . . ?
C20 C19 U1 64.1(5) . . ?
C20 C19 C18 118.2(10) . . ?
C18 C19 U1 77.8(5) . . ?
C21 C19 U1 127.7(6) . . ?
C21 C19 C20 122.6(10) . . ?
C21 C19 C18 119.1(11) . . ?
C13 C14 C3 121.0(11) . . ?
C19 C20 U1 84.9(5) . . ?
C19 C20 C15 118.8(9) . . ?
C15 C20 U1 83.7(6) . . ?
C43 N1 P1 119.8(8) . . ?
C43 N1 C49 114.6(10) . . ?
C49 N1 P1 124.0(9) . . ?
C11 C12 C13 119.7(10) . . ?
C19 C18 U1 72.7(5) . . ?
C19 C18 C17 116.2(11) . . ?
C19 C18 C24 115.5(12) . . ?
C17 C18 U1 66.0(5) . . ?
C24 C18 U1 130.3(8) . . ?
C24 C18 C17 128.2(11) . . ?
C12 C11 C2 122.3(11) . . ?
C22 C21 C19 122.5(12) . . ?
C12 C13 C14 120.4(10) . . ?
C9 C10 C5 121.9(11) . . ?
C20 C15 U1 65.0(5) . . ?
C16 C15 U1 78.1(7) . . ?
C16 C15 C20 118.8(10) . . ?
C28 C15 U1 127.7(8) . . ?
C28 C15 C20 120.9(11) . . ?
C28 C15 C16 120.2(12) . . ?
C8 C7 C6 120.4(12) . . ?
C23 C22 C21 120.7(14) . . ?
C7 C8 C9 121.1(11) . . ?
C15 C16 U1 72.8(7) . . ?
C15 C16 C25 122.1(14) . . ?
C17 C16 U1 67.3(6) . . ?
C17 C16 C15 118.7(11) . . ?
C17 C16 C25 119.2(14) . . ?
C25 C16 U1 131.9(9) . . ?
C18 C17 U1 83.6(6) . . ?
C16 C17 U1 83.7(7) . . ?
C16 C17 C18 121.0(11) . . ?
C2AA C0AA C1BA 109.6(17) . . ?
C22 C23 C24 121.0(13) . . ?
C23 C24 C18 121.2(12) . . ?
C15 C28 C27 115.6(15) . . ?
C26 C27 C28 116.1(17) . . ?
C25 C26 C27 131(2) . . ?
C26 C25 C16 115.0(18) . . ?
C2AA C O5BA 96.7(17) . . ?
C O5BA C1BA 101.9(19) . . ?
C0AA C2AA C 110(2) . . ?
C0AA C1BA O5BA 104.8(19) . . ?
O2 C4AA C3AA 108.3(18) . . ?
C3BA C8AA C5AA 110(3) . . ?
C3AA C2BA C1AA 100.8(19) . . ?
O2 C5AA C8AA 99.6(18) . . ?
O2 C1AA C2BA 112.7(17) . . ?
O2 C6AA C3BA 103(2) . . ?
C2BA C3AA C4AA 110(2) . . ?
C8AA C3BA C6AA 93(3) . . ?
C9AA C0BA C0BA 99(4) . 3_655 ?
C7AA C9AA C0BA 113(4) . . ?

loop_
_geom_bond_atom_site_label_1
_geom_bond_atom_site_label_2
_geom_bond_distance
_geom_bond_site_symmetry_2
_geom_bond_publ_flag
U1 O2 2.524(8) . ?
U1 O1 2.334(6) . ?
U1 C6 2.818(9) . ?
U1 C1 2.540(10) . ?
U1 C5 2.829(9) . ?
U1 C4 2.538(9) . ?
U1 C19 2.787(9) . ?
U1 C20 2.517(8) . ?
U1 C18 2.853(9) . ?
U1 C15 2.760(11) . ?
U1 C16 2.827(13) . ?
U1 C17 2.623(9) . ?
P1 O1 1.505(7) . ?
P1 N3 1.634(8) . ?
P1 N2 1.629(8) . ?
P1 N1 1.605(10) . ?
O2 C4AA 1.486(19) . ?
O2 C5AA 1.425(17) . ?
O2 C1AA 1.444(16) . ?
O2 C6AA 1.492(17) . ?
C3 C2 1.432(14) . ?
C3 C4 1.449(13) . ?
C3 C14 1.413(13) . ?
N3 C31 1.476(14) . ?
N3 C35 1.430(14) . ?
C2 C1 1.453(13) . ?
C2 C11 1.398(12) . ?
C6 C1 1.462(13) . ?
C6 C5 1.409(14) . ?
C6 C7 1.418(14) . ?
C5 C4 1.462(13) . ?
C5 C10 1.412(13) . ?
N2 C4BA 1.471(12) . ?
N2 C42 1.452(13) . ?
C9 C10 1.350(15) . ?
C9 C8 1.412(17) . ?
C19 C20 1.437(14) . ?
C19 C18 1.440(14) . ?
C19 C21 1.396(14) . ?
C14 C13 1.388(15) . ?
C20 C15 1.442(14) . ?
N1 C43 1.459(14) . ?
N1 C49 1.462(15) . ?
C12 C11 1.374(15) . ?
C12 C13 1.378(17) . ?
C18 C17 1.454(17) . ?
C18 C24 1.44(2) . ?
C21 C22 1.349(17) . ?
C15 C16 1.404(16) . ?
C15 C28 1.403(18) . ?
C7 C8 1.374(15) . ?
C22 C23 1.34(2) . ?
C16 C17 1.379(18) . ?
C16 C25 1.417(19) . ?
C0AA C2AA 1.33(3) . ?
C0AA C1BA 1.40(3) . ?
C23 C24 1.38(2) . ?
C28 C27 1.52(2) . ?
C27 C26 1.32(2) . ?
C26 C25 1.29(2) . ?
C O5BA 1.53(2) . ?
C C2AA 1.50(2) . ?
O5BA C1BA 1.56(3) . ?
C4AA C3AA 1.50(2) . ?
C8AA C5AA 1.51(2) . ?
C8AA C3BA 1.41(3) . ?
C2BA C1AA 1.52(2) . ?
C2BA C3AA 1.41(2) . ?
C6AA C3BA 1.50(3) . ?
C0BA C0BA 1.49(6) 3_655 ?
C0BA C9AA 1.42(4) . ?
C7AA C9AA 1.39(4) . ?
